data_2242264
loop_
_publ_author_name
'Bao, Lipiao'
'Olmstead, Marilyn M.'

_publ_section_title
;
 A temperature-dependent phase transformation of
 (<i>E</i>)-2-[(4-chlorophenyl)imino]acenaphthylen-1-one
;
_journal_issue 8
_journal_name_full 'Acta Crystallographica Section E'
_journal_page_first 1255
_journal_page_last 1258
_journal_paper_doi 10.1107/S2056989017010659
_journal_volume 73
_journal_year 2017
_chemical_formula_iupac 'C18 H10 Cl N O'
_chemical_formula_moiety 'C18 H10 Cl N O'
_chemical_formula_sum 'C18 H10 Cl N O'
_chemical_formula_weight 291.72
_chemical_name_common MIAN
_chemical_name_systematic (<i>E</i>)-2-[(4-Chlorophenyl)imino]acenaphthylen-1-one
_space_group_crystal_system triclinic
_space_group_IT_number 2
_space_group_name_Hall '-P 1'
_space_group_name_H-M_alt 'P -1'
_symmetry_space_group_name_Hall '-P 1'
_symmetry_space_group_name_H-M 'P -1'
_atom_sites_solution_hydrogens geom
_atom_sites_solution_primary dual
_atom_sites_solution_secondary difmap
_audit_creation_method SHELXL-2016/6
_cell_angle_alpha 90.880(2)
_cell_angle_beta 92.780(2)
_cell_angle_gamma 96.259(2)
_cell_formula_units_Z 2
_cell_length_a 9.0764(10)
_cell_length_b 6.8187(8)
_cell_length_c 10.7450(12)
_cell_measurement_reflns_used 9928
_cell_measurement_temperature 90(2)
_cell_measurement_theta_max 55.147
_cell_measurement_theta_min 4.520
_cell_volume 660.12(13)
_computing_cell_refinement
;
SAINT (Bruker, 2014)
;
_computing_data_collection
;
APEX2 (Bruker, 2014)
;
_computing_data_reduction
;
SAINT (Bruker, 2014)
;
_computing_molecular_graphics
;
SHELXTL (Sheldrick, 2008) and Mercury (Macrae <i>et al.</i>,
2008)
;
_computing_publication_material
;
<i>SHELXL2016/6</i> (Sheldrick, 2015b)
;
_computing_structure_refinement
;
<i>SHELXL2016/6</i> (Sheldrick, 2015b)
;
_computing_structure_solution
;
SHELXT (Sheldrick, 2015a)
;
_diffrn_ambient_temperature 90(2)
_diffrn_detector_area_resol_mean 8.3
_diffrn_measured_fraction_theta_full 0.977
_diffrn_measured_fraction_theta_max 0.970
_diffrn_measurement_device_type 'Bruker APEXII'
_diffrn_measurement_method \w
_diffrn_radiation_type MoK\a
_diffrn_radiation_wavelength 0.71073
_diffrn_reflns_av_R_equivalents 0.023
_diffrn_reflns_limit_h_max 11
_diffrn_reflns_limit_h_min -11
_diffrn_reflns_limit_k_max 8
_diffrn_reflns_limit_k_min -8
_diffrn_reflns_limit_l_max 13
_diffrn_reflns_limit_l_min -13
_diffrn_reflns_number 34083
_diffrn_reflns_theta_full 25.242
_diffrn_reflns_theta_max 27.607
_diffrn_reflns_theta_min 1.898
_exptl_absorpt_coefficient_mu 0.286
_exptl_absorpt_correction_T_max 0.746
_exptl_absorpt_correction_T_min 0.629
_exptl_absorpt_correction_type multi-scan
_exptl_absorpt_process_details
;
(TWINABS; Bruker, 2014)
;
_exptl_crystal_colour yellow
_exptl_crystal_density_diffrn 1.468
_exptl_crystal_description block
_exptl_crystal_F_000 300
_exptl_crystal_size_max 0.300
_exptl_crystal_size_mid 0.200
_exptl_crystal_size_min 0.200
_refine_diff_density_max 0.334
_refine_diff_density_min -0.240
_refine_ls_extinction_method none
_refine_ls_goodness_of_fit_ref 1.078
_refine_ls_hydrogen_treatment constr
_refine_ls_matrix_type full
_refine_ls_number_parameters 193
_refine_ls_number_reflns 2949
_refine_ls_number_restraints 0
_refine_ls_restrained_S_all 1.078
_refine_ls_R_factor_all 0.0341
_refine_ls_R_factor_gt 0.0311
_refine_ls_shift/su_max 0.000
_refine_ls_shift/su_mean 0.000
_refine_ls_structure_factor_coef Fsqd
_refine_ls_weighting_details 'w=1/[\s^2^(Fo^2^)+(0.0535P)^2^+0.1518P] where P=(Fo^2^+2Fc^2^)/3'
_refine_ls_weighting_scheme calc
_refine_ls_wR_factor_gt 0.0897
_refine_ls_wR_factor_ref 0.0919
_reflns_number_gt 2726
_reflns_number_total 2949
_reflns_threshold_expression 'I > 2\s(I)'
_cod_data_source_file su5384sup1.cif
_cod_data_source_block beta
_cod_database_code 2242264
_shelx_space_group_comment
;
The symmetry employed for this shelxl refinement is uniquely defined
by the following loop, which should always be used as a source of
symmetry information in preference to the above space-group names.
They are only intended as comments.
;
_shelx_estimated_absorpt_t_min 0.919
_shelx_estimated_absorpt_t_max 0.945

loop_
_space_group_symop_operation_xyz
'x, y, z'
'-x, -y, -z'

loop_
_atom_site_type_symbol
_atom_site_label
_atom_site_fract_x
_atom_site_fract_y
_atom_site_fract_z
_atom_site_U_iso_or_equiv
_atom_site_adp_type
_atom_site_calc_flag
_atom_site_occupancy
Cl Cl1 -0.06705(4) 0.27235(6) -0.20019(3) 0.02295(12) Uani d 1
O O1 0.74526(11) 0.24307(17) 0.28273(9) 0.0189(2) Uani d 1
N N1 0.48366(13) 0.23262(19) 0.11662(11) 0.0160(3) Uani d 1
C C1 0.47710(15) 0.2430(2) 0.23456(13) 0.0132(3) Uani d 1
C C2 0.62087(15) 0.2429(2) 0.31934(13) 0.0138(3) Uani d 1
C C3 0.57248(15) 0.2463(2) 0.44935(13) 0.0136(3) Uani d 1
C C4 0.64841(16) 0.2421(2) 0.56328(13) 0.0160(3) Uani d 1
H H4 0.752714 0.237152 0.568827 0.019 Uiso calc 1
C C5 0.56597(16) 0.2455(2) 0.67222(13) 0.0172(3) Uani d 1
H H5 0.616929 0.242653 0.751402 0.021 Uiso calc 1
C C6 0.41399(16) 0.2527(2) 0.66699(13) 0.0171(3) Uani d 1
H H6 0.363047 0.256111 0.742037 0.021 Uiso calc 1
C C7 0.17740(16) 0.2579(2) 0.52922(14) 0.0200(3) Uani d 1
H H7 0.115871 0.260723 0.598122 0.024 Uiso calc 1
C C8 0.11510(16) 0.2563(3) 0.40886(14) 0.0212(3) Uani d 1
H H8 0.010792 0.257525 0.397112 0.025 Uiso calc 1
C C9 0.20184(15) 0.2531(2) 0.30235(13) 0.0165(3) Uani d 1
H H9 0.156281 0.252026 0.220822 0.020 Uiso calc 1
C C10 0.35329(15) 0.2514(2) 0.31941(12) 0.0136(3) Uani d 1
C C11 0.41694(15) 0.2523(2) 0.44327(13) 0.0132(3) Uani d 1
C C12 0.33329(16) 0.2552(2) 0.55003(13) 0.0156(3) Uani d 1
C C13 0.35083(15) 0.2411(2) 0.04076(12) 0.0148(3) Uani d 1
C C14 0.27646(16) 0.0687(2) -0.01417(13) 0.0173(3) Uani d 1
H H14 0.313778 -0.054584 -0.000952 0.021 Uiso calc 1
C C15 0.14723(16) 0.0784(2) -0.08846(14) 0.0184(3) Uani d 1
H H15 0.094740 -0.038308 -0.124808 0.022 Uiso calc 1
C C16 0.09615(15) 0.2603(2) -0.10873(12) 0.0167(3) Uani d 1
C C17 0.17291(16) 0.4341(2) -0.05980(13) 0.0178(3) Uani d 1
H H17 0.138749 0.558005 -0.077520 0.021 Uiso calc 1
C C18 0.30080(16) 0.4234(2) 0.01565(13) 0.0170(3) Uani d 1
H H18 0.354230 0.540777 0.050193 0.020 Uiso calc 1

loop_
_atom_site_aniso_label
_atom_site_aniso_U_11
_atom_site_aniso_U_22
_atom_site_aniso_U_33
_atom_site_aniso_U_12
_atom_site_aniso_U_13
_atom_site_aniso_U_23
Cl1 0.01595(18) 0.0391(2) 0.01433(17) 0.00712(15) -0.00253(11) -0.00184(15)
O1 0.0136(5) 0.0254(6) 0.0180(5) 0.0036(4) 0.0023(4) 0.0018(4)
N1 0.0151(6) 0.0200(6) 0.0133(5) 0.0039(5) -0.0001(4) 0.0016(5)
C1 0.0122(6) 0.0124(6) 0.0152(6) 0.0022(5) 0.0006(5) 0.0013(5)
C2 0.0146(6) 0.0129(7) 0.0139(6) 0.0023(5) -0.0007(5) 0.0012(5)
C3 0.0153(7) 0.0105(7) 0.0148(6) 0.0011(5) 0.0006(5) 0.0000(5)
C4 0.0166(7) 0.0153(7) 0.0159(6) 0.0022(5) -0.0012(5) 0.0007(5)
C5 0.0232(7) 0.0160(7) 0.0123(6) 0.0023(5) -0.0024(5) 0.0008(5)
C6 0.0226(7) 0.0163(7) 0.0125(6) 0.0008(5) 0.0034(5) 0.0006(5)
C7 0.0173(7) 0.0261(8) 0.0167(7) 0.0011(6) 0.0051(5) 0.0005(6)
C8 0.0124(6) 0.0307(9) 0.0207(7) 0.0022(6) 0.0026(5) 0.0019(6)
C9 0.0154(7) 0.0203(7) 0.0136(6) 0.0011(5) -0.0002(5) 0.0009(5)
C10 0.0159(7) 0.0122(7) 0.0128(6) 0.0013(5) 0.0019(5) 0.0011(5)
C11 0.0151(6) 0.0104(6) 0.0140(6) 0.0007(5) 0.0006(5) 0.0012(5)
C12 0.0185(7) 0.0140(7) 0.0140(6) 0.0007(5) 0.0015(5) 0.0007(5)
C13 0.0129(6) 0.0225(8) 0.0098(6) 0.0035(5) 0.0024(5) 0.0019(5)
C14 0.0181(7) 0.0189(7) 0.0157(7) 0.0047(5) 0.0036(5) 0.0014(6)
C15 0.0157(7) 0.0220(8) 0.0173(7) 0.0014(5) 0.0020(5) -0.0035(6)
C16 0.0123(6) 0.0287(8) 0.0097(6) 0.0046(6) 0.0011(5) 0.0015(6)
C17 0.0191(7) 0.0211(8) 0.0144(6) 0.0066(6) 0.0023(5) 0.0024(6)
C18 0.0180(7) 0.0181(7) 0.0149(6) 0.0025(5) 0.0006(5) -0.0011(5)

loop_
_atom_type_symbol
_atom_type_description
_atom_type_scat_dispersion_real
_atom_type_scat_dispersion_imag
_atom_type_scat_source
C C 0.0033 0.0016 'International Tables Vol C Tables 4.2.6.8 and 6.1.1.4'
H H 0.0000 0.0000 'International Tables Vol C Tables 4.2.6.8 and 6.1.1.4'
N N 0.0061 0.0033 'International Tables Vol C Tables 4.2.6.8 and 6.1.1.4'
O O 0.0106 0.0060 'International Tables Vol C Tables 4.2.6.8 and 6.1.1.4'
Cl Cl 0.1484 0.1585 'International Tables Vol C Tables 4.2.6.8 and 6.1.1.4'

loop_
_geom_angle_atom_site_label_1
_geom_angle_atom_site_label_2
_geom_angle_atom_site_label_3
_geom_angle
C1 N1 C13 118.79(12)
N1 C1 C10 133.62(13)
N1 C1 C2 119.95(12)
C10 C1 C2 106.41(11)
O1 C2 C3 128.96(13)
O1 C2 C1 125.29(12)
C3 C2 C1 105.75(11)
C4 C3 C11 120.05(13)
C4 C3 C2 132.53(13)
C11 C3 C2 107.41(12)
C3 C4 C5 117.97(13)
C3 C4 H4 121.0
C5 C4 H4 121.0
C6 C5 C4 122.29(13)
C6 C5 H5 118.9
C4 C5 H5 118.9
C5 C6 C12 120.57(13)
C5 C6 H6 119.7
C12 C6 H6 119.7
C8 C7 C12 120.26(13)
C8 C7 H7 119.9
C12 C7 H7 119.9
C7 C8 C9 122.29(13)
C7 C8 H8 118.9
C9 C8 H8 118.9
C10 C9 C8 118.85(13)
C10 C9 H9 120.6
C8 C9 H9 120.6
C9 C10 C11 118.72(12)
C9 C10 C1 134.58(12)
C11 C10 C1 106.67(11)
C12 C11 C3 122.84(13)
C12 C11 C10 123.41(13)
C3 C11 C10 113.74(12)
C11 C12 C7 116.47(13)
C11 C12 C6 116.28(13)
C7 C12 C6 127.25(13)
C18 C13 C14 120.11(13)
C18 C13 N1 119.71(13)
C14 C13 N1 120.07(13)
C15 C14 C13 119.71(14)
C15 C14 H14 120.1
C13 C14 H14 120.1
C16 C15 C14 119.29(14)
C16 C15 H15 120.4
C14 C15 H15 120.4
C15 C16 C17 121.63(13)
C15 C16 Cl1 119.34(12)
C17 C16 Cl1 119.02(12)
C16 C17 C18 118.81(14)
C16 C17 H17 120.6
C18 C17 H17 120.6
C17 C18 C13 120.32(14)
C17 C18 H18 119.8
C13 C18 H18 119.8

loop_
_geom_bond_atom_site_label_1
_geom_bond_atom_site_label_2
_geom_bond_distance
Cl1 C16 1.7478(14)
O1 C2 1.2133(17)
N1 C1 1.2728(18)
N1 C13 1.4292(17)
C1 C10 1.4863(18)
C1 C2 1.5548(18)
C2 C3 1.4851(19)
C3 C4 1.3777(19)
C3 C11 1.4151(19)
C4 C5 1.421(2)
C4 H4 0.9500
C5 C6 1.384(2)
C5 H5 0.9500
C6 C12 1.4249(19)
C6 H6 0.9500
C7 C8 1.385(2)
C7 C12 1.424(2)
C7 H7 0.9500
C8 C9 1.4214(19)
C8 H8 0.9500
C9 C10 1.3793(19)
C9 H9 0.9500
C10 C11 1.4246(18)
C11 C12 1.4070(19)
C13 C18 1.394(2)
C13 C14 1.398(2)
C14 C15 1.395(2)
C14 H14 0.9500
C15 C16 1.387(2)
C15 H15 0.9500
C16 C17 1.390(2)
C17 C18 1.393(2)
C17 H17 0.9500
C18 H18 0.9500

loop_
_geom_hbond_atom_site_label_D
_geom_hbond_atom_site_label_H
_geom_hbond_atom_site_label_A
_geom_hbond_site_symmetry_A
_geom_hbond_distance_DH
_geom_hbond_distance_HA
_geom_hbond_distance_DA
_geom_hbond_angle_DHA
C7 H7 Cl1 1_556 0.95 2.80 3.748(2) 179
C6 H6 Cg 1_656 0.95 2.75 3.698(4) 177
C9 H9 Cg 1_555 0.95 2.87 3.644(4) 142

loop_
_geom_torsion_atom_site_label_1
_geom_torsion_atom_site_label_2
_geom_torsion_atom_site_label_3
_geom_torsion_atom_site_label_4
_geom_torsion
C13 N1 C1 C10 4.4(2)
C13 N1 C1 C2 -177.46(12)
N1 C1 C2 O1 3.7(2)
C10 C1 C2 O1 -177.65(14)
N1 C1 C2 C3 -177.25(13)
C10 C1 C2 C3 1.36(14)
O1 C2 C3 C4 -3.2(3)
C1 C2 C3 C4 177.87(15)
O1 C2 C3 C11 177.79(15)
C1 C2 C3 C11 -1.18(15)
C11 C3 C4 C5 -0.4(2)
C2 C3 C4 C5 -179.39(14)
C3 C4 C5 C6 0.0(2)
C4 C5 C6 C12 0.6(2)
C12 C7 C8 C9 -0.3(3)
C7 C8 C9 C10 0.0(2)
C8 C9 C10 C11 0.2(2)
C8 C9 C10 C1 178.14(16)
N1 C1 C10 C9 -0.8(3)
C2 C1 C10 C9 -179.12(16)
N1 C1 C10 C11 177.30(16)
C2 C1 C10 C11 -1.04(15)
C4 C3 C11 C12 0.3(2)
C2 C3 C11 C12 179.49(13)
C4 C3 C11 C10 -178.61(13)
C2 C3 C11 C10 0.57(17)
C9 C10 C11 C12 -0.1(2)
C1 C10 C11 C12 -178.59(13)
C9 C10 C11 C3 178.77(13)
C1 C10 C11 C3 0.33(17)
C3 C11 C12 C7 -178.99(13)
C10 C11 C12 C7 -0.2(2)
C3 C11 C12 C6 0.3(2)
C10 C11 C12 C6 179.11(13)
C8 C7 C12 C11 0.4(2)
C8 C7 C12 C6 -178.80(16)
C5 C6 C12 C11 -0.7(2)
C5 C6 C12 C7 178.45(15)
C1 N1 C13 C18 81.00(18)
C1 N1 C13 C14 -102.89(16)
C18 C13 C14 C15 -3.6(2)
N1 C13 C14 C15 -179.75(12)
C13 C14 C15 C16 1.3(2)
C14 C15 C16 C17 1.9(2)
C14 C15 C16 Cl1 -179.20(10)
C15 C16 C17 C18 -2.7(2)
Cl1 C16 C17 C18 178.37(10)
C16 C17 C18 C13 0.3(2)
C14 C13 C18 C17 2.8(2)
N1 C13 C18 C17 178.94(12)

_cod_database_fobs_code 2242264
